data_1563073
loop_
_publ_author_name
'Raw, Adam D.'
'Ibers, James A.'

_publ_section_title
;
 Syntheses and crystal structures of the quaternary uranium lanthanide
 oxyselenides UYb2O2Se3 and U2Ln2O4Se3 (Ln=Pr, Sm, Gd)
;
_journal_name_full 'Journal of Solid State Chemistry'
_journal_page_first 177
_journal_page_last 181
_journal_paper_doi 10.1016/j.jssc.2011.12.002
_journal_volume 186
_journal_year 2012
_chemical_formula_moiety 'U2 Pr2 O4 se3'
_chemical_formula_sum 'O4 Pr2 Se3 U2'
_chemical_formula_weight 1058.76
_chemical_name_common 'Uranium Praseodymium Oxyselenide'
_space_group_IT_number 55
_space_group_name_Hall '-P 2 2ab'
_space_group_name_H-M_alt 'P b a m'
_symmetry_cell_setting orthorhombic
_symmetry_space_group_name_H-M 'P b a m'
_atom_sites_solution_primary direct
_atom_sites_solution_secondary difmap
_cell_angle_alpha 90.00
_cell_angle_beta 90.00
_cell_angle_gamma 90.00
_cell_formula_units_Z 2
_cell_length_a 7.0466(3)
_cell_length_b 14.9241(5)
_cell_length_c 4.02350(10)
_cell_measurement_reflns_used 5829
_cell_measurement_temperature 100(2)
_cell_measurement_theta_max 27.13
_cell_measurement_theta_min 2.73
_cell_volume 423.13(3)
_computing_cell_refinement 'SAINT (Bruker, 2009)'
_computing_data_collection 'SMART APEX CCD (Bruker 2003, 2009)'
_computing_data_reduction 'SAINT (Bruker, 2009)'
_computing_molecular_graphics 'CrystalMaker (Palmer, 2009)'
_computing_publication_material 'SHELXTL-97 (Sheldrick, 2008)'
_computing_structure_refinement 'SHELXL-97 (Sheldrick, 2008)'
_computing_structure_solution 'SHELXS-97 (Sheldrick, 2008)'
_diffrn_ambient_temperature 100(2)
_diffrn_measured_fraction_theta_full 1.000
_diffrn_measured_fraction_theta_max 1.000
_diffrn_measurement_device_type 'Bruker APEX-II CCD'
_diffrn_measurement_method '\f and \w scans'
_diffrn_radiation_monochromator graphite
_diffrn_radiation_source 'fine-focus sealed tube'
_diffrn_radiation_type MoK\a
_diffrn_radiation_wavelength 0.71073
_diffrn_reflns_av_R_equivalents 0.0317
_diffrn_reflns_av_sigmaI/netI 0.0147
_diffrn_reflns_limit_h_max 9
_diffrn_reflns_limit_h_min -8
_diffrn_reflns_limit_k_max 19
_diffrn_reflns_limit_k_min -19
_diffrn_reflns_limit_l_max 5
_diffrn_reflns_limit_l_min -2
_diffrn_reflns_number 5829
_diffrn_reflns_theta_full 27.13
_diffrn_reflns_theta_max 27.13
_diffrn_reflns_theta_min 2.73
_exptl_absorpt_coefficient_mu 62.326
_exptl_absorpt_correction_T_max 0.1338
_exptl_absorpt_correction_T_min 0.0753
_exptl_absorpt_correction_type numerical
_exptl_absorpt_process_details 'face indexed, SADABS (Sheldrick, 2008b)'
_exptl_crystal_colour black
_exptl_crystal_density_diffrn 8.310
_exptl_crystal_density_method 'not measured'
_exptl_crystal_description 'square plate'
_exptl_crystal_F_000 872
_exptl_crystal_size_max 0.09
_exptl_crystal_size_mid 0.09
_exptl_crystal_size_min 0.05
_refine_diff_density_max 1.166
_refine_diff_density_min -1.349
_refine_diff_density_rms 0.301
_refine_ls_extinction_coef 0.0054(3)
_refine_ls_extinction_expression Fc^*^=kFc[1+0.001xFc^2^\l^3^/sin(2\q)]^-1/4^
_refine_ls_extinction_method SHELXL
_refine_ls_goodness_of_fit_ref 1.919
_refine_ls_matrix_type full
_refine_ls_number_parameters 40
_refine_ls_number_reflns 538
_refine_ls_number_restraints 5
_refine_ls_restrained_S_all 1.909
_refine_ls_R_factor_all 0.0185
_refine_ls_R_factor_gt 0.0185
_refine_ls_shift/su_max 0.002
_refine_ls_shift/su_mean 0.000
_refine_ls_structure_factor_coef Fsqd
_refine_ls_weighting_details
; calc 
 [1.00000+0.00000exp(0.00(sin\q/\l)^2^)]/ 
   [\s^2^(Fo^2^)+0.0000+0.0000*P+(0.0195P)^2^+0.0000sin\q/\l] 
 where P = 1.00000Fo^2^ + 0.00000Fc^2^ 
;
_refine_ls_weighting_scheme calc
_refine_ls_wR_factor_gt 0.0548
_refine_ls_wR_factor_ref 0.0548
_reflns_number_gt 538
_reflns_number_total 538
_reflns_threshold_expression >2sigma(I)
_cod_data_source_file JSSC-2012-186-177.cif
_cod_data_source_block U2Pr2O4Se3
_cod_depositor_comments
;
The following automatic conversions were performed:

data item '_symmetry_cell_setting' value 'Orthorhombic' was changed
to 'orthorhombic' in accordance with the built-in table derived from
the CIF Core dictionary named 'cif_core.dic' version 2.4.5 last
updated on 2014-11-21.

Automatic conversion script
Id: cif_fix_values 8369 2020-08-20 11:38:08Z andrius 
;
_cod_original_sg_symbol_H-M Pbam
_cod_database_code 1563073

loop_
_symmetry_equiv_pos_as_xyz
'x, y, z'
'-x, -y, z'
'-x+1/2, y+1/2, -z'
'x+1/2, -y+1/2, -z'
'-x, -y, -z'
'x, y, -z'
'x-1/2, -y-1/2, z'
'-x-1/2, y-1/2, z'

loop_
_atom_site_label
_atom_site_type_symbol
_atom_site_fract_x
_atom_site_fract_y
_atom_site_fract_z
_atom_site_U_iso_or_equiv
_atom_site_adp_type
_atom_site_occupancy
_atom_site_symmetry_multiplicity
_atom_site_calc_flag
_atom_site_refinement_flags
_atom_site_disorder_assembly
_atom_site_disorder_group
Pr1 Pr 0.21037(5) 0.34824(3) 0.0000 0.00557(18) Uani 0.9295(10) 2 d SP . .
U1 U 0.21037(5) 0.34824(3) 0.0000 0.00557(18) Uani 0.0705(10) 2 d SP . .
U2 U 0.29512(4) 0.07928(2) 0.5000 0.00546(16) Uani 0.9295(10) 2 d SP . .
Pr2 Pr 0.29512(4) 0.07928(2) 0.5000 0.00546(16) Uani 0.0705(10) 2 d SP . .
Se1 Se 0.0000 0.0000 0.0000 0.0056(2) Uani 1 4 d S . .
Se2 Se 0.00236(11) 0.22325(5) 0.5000 0.0068(2) Uani 1 2 d S . .
O1 O 0.3865(7) 0.1104(4) 0.0000 0.0055(11) Uani 1 2 d S . .
O2 O 0.1373(8) 0.4326(3) 0.5000 0.0057(11) Uani 1 2 d S . .

loop_
_atom_site_aniso_label
_atom_site_aniso_U_11
_atom_site_aniso_U_22
_atom_site_aniso_U_33
_atom_site_aniso_U_23
_atom_site_aniso_U_13
_atom_site_aniso_U_12
Pr1 0.0015(3) 0.0057(3) 0.0096(3) 0.000 0.000 -0.00034(13)
U1 0.0015(3) 0.0057(3) 0.0096(3) 0.000 0.000 -0.00034(13)
U2 0.0031(2) 0.0044(2) 0.0090(2) 0.000 0.000 0.00046(10)
Pr2 0.0031(2) 0.0044(2) 0.0090(2) 0.000 0.000 0.00046(10)
Se1 0.0022(5) 0.0035(5) 0.0110(5) 0.000 0.000 -0.0004(4)
Se2 0.0034(4) 0.0052(4) 0.0117(4) 0.000 0.000 -0.0006(3)
O1 0.000(3) 0.008(3) 0.009(3) 0.000 0.000 -0.002(2)
O2 0.006(3) 0.003(2) 0.009(3) 0.000 0.000 0.001(2)

loop_
_atom_type_symbol
_atom_type_description
_atom_type_scat_dispersion_real
_atom_type_scat_dispersion_imag
_atom_type_scat_source
O O 0.0106 0.0060 'International Tables Vol C Tables 4.2.6.8 and 6.1.1.4'
Se Se -0.0929 2.2259 'International Tables Vol C Tables 4.2.6.8 and 6.1.1.4'
Pr Pr -0.2180 2.8214 'International Tables Vol C Tables 4.2.6.8 and 6.1.1.4'
U U -9.6767 9.6646 'International Tables Vol C Tables 4.2.6.8 and 6.1.1.4'

loop_
_geom_angle_atom_site_label_1
_geom_angle_atom_site_label_2
_geom_angle_atom_site_label_3
_geom_angle
_geom_angle_site_symmetry_1
_geom_angle_site_symmetry_3
O1 Pr1 O2 70.13(14) 7_565 1_554
O1 Pr1 O2 70.13(14) 7_565 .
O2 Pr1 O2 111.9(2) 1_554 .
O1 Pr1 Se1 116.91(13) 7_565 3
O2 Pr1 Se1 75.93(13) 1_554 3
O2 Pr1 Se1 75.93(13) . 3
O1 Pr1 Se2 137.55(3) 7_565 7_665
O2 Pr1 Se2 149.93(14) 1_554 7_665
O2 Pr1 Se2 77.24(11) . 7_665
Se1 Pr1 Se2 79.016(17) 3 7_665
O1 Pr1 Se2 137.55(3) 7_565 7_664
O2 Pr1 Se2 77.24(11) 1_554 7_664
O2 Pr1 Se2 149.93(14) . 7_664
Se1 Pr1 Se2 79.016(17) 3 7_664
Se2 Pr1 Se2 81.91(2) 7_665 7_664
O1 Pr1 Se2 72.63(10) 7_565 .
O2 Pr1 Se2 138.31(14) 1_554 .
O2 Pr1 Se2 71.03(12) . .
Se1 Pr1 Se2 139.548(11) 3 .
Se2 Pr1 Se2 71.548(8) 7_665 .
Se2 Pr1 Se2 122.100(15) 7_664 .
O1 Pr1 Se2 72.63(10) 7_565 1_554
O2 Pr1 Se2 71.04(12) 1_554 1_554
O2 Pr1 Se2 138.31(14) . 1_554
Se1 Pr1 Se2 139.549(11) 3 1_554
Se2 Pr1 Se2 122.100(15) 7_665 1_554
Se2 Pr1 Se2 71.548(8) 7_664 1_554
Se2 Pr1 Se2 80.60(2) . 1_554
O1 Pr1 Pr2 33.176(19) 7_565 7_564
O2 Pr1 Pr2 39.90(14) 1_554 7_564
O2 Pr1 Pr2 97.52(12) . 7_564
Se1 Pr1 Pr2 108.131(11) 3 7_564
Se2 Pr1 Pr2 170.073(16) 7_665 7_564
Se2 Pr1 Pr2 105.934(10) 7_664 7_564
Se2 Pr1 Pr2 98.848(17) . 7_564
Se2 Pr1 Pr2 56.824(16) 1_554 7_564
O1 Pr1 U2 33.176(19) 7_565 7_564
O2 Pr1 U2 39.90(14) 1_554 7_564
O2 Pr1 U2 97.52(12) . 7_564
Se1 Pr1 U2 108.131(11) 3 7_564
Se2 Pr1 U2 170.073(16) 7_665 7_564
Se2 Pr1 U2 105.934(10) 7_664 7_564
Se2 Pr1 U2 98.848(17) . 7_564
Se2 Pr1 U2 56.824(16) 1_554 7_564
Pr2 Pr1 U2 0.000(10) 7_564 7_564
O1 Pr1 Pr2 33.176(19) 7_565 7_565
O2 Pr1 Pr2 97.52(12) 1_554 7_565
O2 Pr1 Pr2 39.90(14) . 7_565
Se1 Pr1 Pr2 108.131(12) 3 7_565
Se2 Pr1 Pr2 105.934(10) 7_665 7_565
Se2 Pr1 Pr2 170.073(16) 7_664 7_565
Se2 Pr1 Pr2 56.823(16) . 7_565
Se2 Pr1 Pr2 98.848(17) 1_554 7_565
Pr2 Pr1 Pr2 65.633(9) 7_564 7_565
U2 Pr1 Pr2 65.633(9) 7_564 7_565
O1 Pr1 U2 33.176(19) 7_565 7_565
O2 Pr1 U2 97.52(12) 1_554 7_565
O2 Pr1 U2 39.90(14) . 7_565
Se1 Pr1 U2 108.131(12) 3 7_565
Se2 Pr1 U2 105.934(10) 7_665 7_565
Se2 Pr1 U2 170.073(16) 7_664 7_565
Se2 Pr1 U2 56.823(16) . 7_565
Se2 Pr1 U2 98.848(17) 1_554 7_565
Pr2 Pr1 U2 65.633(9) 7_564 7_565
U2 Pr1 U2 65.633(9) 7_564 7_565
Pr2 Pr1 U2 0.000(5) 7_565 7_565
O1 U2 O1 136.9(3) . 1_556
O1 U2 O2 98.45(14) . 3_546
O1 U2 O2 98.45(14) 1_556 3_546
O1 U2 O2 73.67(14) . 7_665
O1 U2 O2 73.67(14) 1_556 7_665
O2 U2 O2 73.5(2) 3_546 7_665
O1 U2 Se2 92.92(14) . .
O1 U2 Se2 92.92(14) 1_556 .
O2 U2 Se2 148.43(15) 3_546 .
O2 U2 Se2 138.02(12) 7_665 .
O1 U2 Se1 71.39(13) . .
O1 U2 Se1 151.40(13) 1_556 .
O2 U2 Se1 76.79(11) 3_546 .
O2 U2 Se1 129.48(7) 7_665 .
Se2 U2 Se1 79.180(13) . .
O1 U2 Se1 151.40(13) . 1_556
O1 U2 Se1 71.39(13) 1_556 1_556
O2 U2 Se1 76.79(11) 3_546 1_556
O2 U2 Se1 129.48(7) 7_665 1_556
Se2 U2 Se1 79.180(13) . 1_556
Se1 U2 Se1 80.115(7) . 1_556
O1 U2 Se2 71.04(13) . 7_665
O1 U2 Se2 71.04(13) 1_556 7_665
O2 U2 Se2 141.38(15) 3_546 7_665
O2 U2 Se2 67.83(12) 7_665 7_665
Se2 U2 Se2 70.193(8) . 7_665
Se1 U2 Se2 129.384(10) . 7_665
Se1 U2 Se2 129.384(10) 1_556 7_665
O1 U2 Pr1 101.93(13) . 7_666
O1 U2 Pr1 36.74(13) 1_556 7_666
O2 U2 Pr1 96.74(13) 3_546 7_666
O2 U2 Pr1 40.10(7) 7_665 7_666
Se2 U2 Pr1 109.615(16) . 7_666
Se1 U2 Pr1 169.573(9) . 7_666
Se1 U2 Pr1 106.615(4) 1_556 7_666
Se2 U2 Pr1 52.329(12) 7_665 7_666
O1 U2 U1 101.93(13) . 7_666
O1 U2 U1 36.74(13) 1_556 7_666
O2 U2 U1 96.74(13) 3_546 7_666
O2 U2 U1 40.10(7) 7_665 7_666
Se2 U2 U1 109.615(16) . 7_666
Se1 U2 U1 169.573(9) . 7_666
Se1 U2 U1 106.615(4) 1_556 7_666
Se2 U2 U1 52.329(12) 7_665 7_666
Pr1 U2 U1 0.0 7_666 7_666
O1 U2 Pr1 36.74(13) . 7_665
O1 U2 Pr1 101.93(13) 1_556 7_665
O2 U2 Pr1 96.74(13) 3_546 7_665
O2 U2 Pr1 40.10(7) 7_665 7_665
Se2 U2 Pr1 109.615(16) . 7_665
Se1 U2 Pr1 106.615(4) . 7_665
Se1 U2 Pr1 169.573(9) 1_556 7_665
Se2 U2 Pr1 52.329(13) 7_665 7_665
Pr1 U2 Pr1 65.633(9) 7_666 7_665
U1 U2 Pr1 65.633(9) 7_666 7_665
O1 U2 U1 36.74(13) . 7_665
O1 U2 U1 101.93(13) 1_556 7_665
O2 U2 U1 96.74(13) 3_546 7_665
O2 U2 U1 40.10(7) 7_665 7_665
Se2 U2 U1 109.615(16) . 7_665
Se1 U2 U1 106.615(4) . 7_665
Se1 U2 U1 169.573(9) 1_556 7_665
Se2 U2 U1 52.329(13) 7_665 7_665
Pr1 U2 U1 65.633(9) 7_666 7_665
U1 U2 U1 65.633(9) 7_666 7_665
Pr1 U2 U1 0.000(13) 7_665 7_665
U1 Se1 U1 180.0 7_565 3_545
U1 Se1 Pr1 0.000(15) 7_565 7_565
U1 Se1 Pr1 180.000(15) 3_545 7_565
U1 Se1 Pr1 180.0 7_565 3_545
U1 Se1 Pr1 0.000(15) 3_545 3_545
Pr1 Se1 Pr1 180.0 7_565 3_545
U1 Se1 Pr2 80.552(9) 7_565 5
U1 Se1 Pr2 99.448(9) 3_545 5
Pr1 Se1 Pr2 80.552(9) 7_565 5
Pr1 Se1 Pr2 99.448(9) 3_545 5
U1 Se1 U2 80.552(9) 7_565 5
U1 Se1 U2 99.448(9) 3_545 5
Pr1 Se1 U2 80.552(9) 7_565 5
Pr1 Se1 U2 99.448(9) 3_545 5
Pr2 Se1 U2 0.000(10) 5 5
U1 Se1 Pr2 80.552(9) 7_565 5_556
U1 Se1 Pr2 99.448(9) 3_545 5_556
Pr1 Se1 Pr2 80.552(9) 7_565 5_556
Pr1 Se1 Pr2 99.448(9) 3_545 5_556
Pr2 Se1 Pr2 80.116(7) 5 5_556
U2 Se1 Pr2 80.116(7) 5 5_556
U1 Se1 U2 99.448(9) 7_565 1_554
U1 Se1 U2 80.552(9) 3_545 1_554
Pr1 Se1 U2 99.448(9) 7_565 1_554
Pr1 Se1 U2 80.552(9) 3_545 1_554
Pr2 Se1 U2 99.884(7) 5 1_554
U2 Se1 U2 99.884(7) 5 1_554
Pr2 Se1 U2 180.000(10) 5_556 1_554
U1 Se1 Pr2 99.448(9) 7_565 1_554
U1 Se1 Pr2 80.552(9) 3_545 1_554
Pr1 Se1 Pr2 99.448(9) 7_565 1_554
Pr1 Se1 Pr2 80.552(9) 3_545 1_554
Pr2 Se1 Pr2 99.884(7) 5 1_554
U2 Se1 Pr2 99.884(7) 5 1_554
Pr2 Se1 Pr2 180.000(10) 5_556 1_554
U2 Se1 Pr2 0.000(10) 1_554 1_554
U1 Se1 U2 80.552(9) 7_565 5_556
U1 Se1 U2 99.448(9) 3_545 5_556
Pr1 Se1 U2 80.552(9) 7_565 5_556
Pr1 Se1 U2 99.448(9) 3_545 5_556
Pr2 Se1 U2 80.116(7) 5 5_556
U2 Se1 U2 80.116(7) 5 5_556
Pr2 Se1 U2 0.000(12) 5_556 5_556
U2 Se1 U2 180.000(10) 1_554 5_556
Pr2 Se1 U2 180.000(10) 1_554 5_556
U1 Se1 U2 99.449(9) 7_565 .
U1 Se1 U2 80.551(9) 3_545 .
Pr1 Se1 U2 99.449(9) 7_565 .
Pr1 Se1 U2 80.551(9) 3_545 .
Pr2 Se1 U2 180.0 5 .
U2 Se1 U2 180.0 5 .
Pr2 Se1 U2 99.884(7) 5_556 .
U2 Se1 U2 80.116(7) 1_554 .
Pr2 Se1 U2 80.116(7) 1_554 .
U2 Se1 U2 99.884(7) 5_556 .
U2 Se2 U1 102.33(2) . 7_565
U2 Se2 Pr1 102.33(2) . 7_565
U1 Se2 Pr1 0.000(19) 7_565 7_565
U2 Se2 U1 102.33(2) . 7_566
U1 Se2 U1 81.92(2) 7_565 7_566
Pr1 Se2 U1 81.92(2) 7_565 7_566
U2 Se2 Pr1 102.33(2) . 7_566
U1 Se2 Pr1 81.92(2) 7_565 7_566
Pr1 Se2 Pr1 81.92(2) 7_565 7_566
U1 Se2 Pr1 0.000(19) 7_566 7_566
U2 Se2 Pr1 96.10(2) . 1_556
U1 Se2 Pr1 161.51(3) 7_565 1_556
Pr1 Se2 Pr1 161.51(3) 7_565 1_556
U1 Se2 Pr1 95.765(9) 7_566 1_556
Pr1 Se2 Pr1 95.765(9) 7_566 1_556
U2 Se2 U1 96.10(2) . 1_556
U1 Se2 U1 161.51(3) 7_565 1_556
Pr1 Se2 U1 161.51(3) 7_565 1_556
U1 Se2 U1 95.765(9) 7_566 1_556
Pr1 Se2 U1 95.765(9) 7_566 1_556
Pr1 Se2 U1 0.000(13) 1_556 1_556
U2 Se2 Pr1 96.10(2) . .
U1 Se2 Pr1 95.765(9) 7_565 .
Pr1 Se2 Pr1 95.765(9) 7_565 .
U1 Se2 Pr1 161.51(3) 7_566 .
Pr1 Se2 Pr1 161.51(3) 7_566 .
Pr1 Se2 Pr1 80.60(2) 1_556 .
U1 Se2 Pr1 80.60(2) 1_556 .
U2 Se2 Pr2 162.53(3) . 7_565
U1 Se2 Pr2 90.79(2) 7_565 7_565
Pr1 Se2 Pr2 90.79(2) 7_565 7_565
U1 Se2 Pr2 90.79(2) 7_566 7_565
Pr1 Se2 Pr2 90.79(2) 7_566 7_565
Pr1 Se2 Pr2 70.847(18) 1_556 7_565
U1 Se2 Pr2 70.847(18) 1_556 7_565
Pr1 Se2 Pr2 70.846(18) . 7_565
U2 Se2 U2 162.53(3) . 7_565
U1 Se2 U2 90.79(2) 7_565 7_565
Pr1 Se2 U2 90.79(2) 7_565 7_565
U1 Se2 U2 90.79(2) 7_566 7_565
Pr1 Se2 U2 90.79(2) 7_566 7_565
Pr1 Se2 U2 70.847(18) 1_556 7_565
U1 Se2 U2 70.847(18) 1_556 7_565
Pr1 Se2 U2 70.846(18) . 7_565
Pr2 Se2 U2 0.000(9) 7_565 7_565
U2 O1 Pr2 136.9(3) . 1_554
U2 O1 U2 136.9(3) . 1_554
Pr2 O1 U2 0.0 1_554 1_554
U2 O1 Pr1 110.09(13) . 7_665
Pr2 O1 Pr1 110.09(13) 1_554 7_665
U2 O1 Pr1 110.09(13) 1_554 7_665
U2 O1 U1 110.09(13) . 7_665
Pr2 O1 U1 110.09(13) 1_554 7_665
U2 O1 U1 110.09(13) 1_554 7_665
Pr1 O1 U1 0.00(2) 7_665 7_665
Pr2 O2 U2 0.000(3) 3_556 3_556
Pr2 O2 Pr2 106.5(2) 3_556 7_565
U2 O2 Pr2 106.5(2) 3_556 7_565
Pr2 O2 U2 106.5(2) 3_556 7_565
U2 O2 U2 106.5(2) 3_556 7_565
Pr2 O2 U2 0.000(14) 7_565 7_565
Pr2 O2 Pr1 117.48(14) 3_556 .
U2 O2 Pr1 117.48(14) 3_556 .
Pr2 O2 Pr1 100.00(16) 7_565 .
U2 O2 Pr1 100.00(16) 7_565 .
Pr2 O2 Pr1 117.48(14) 3_556 1_556
U2 O2 Pr1 117.48(14) 3_556 1_556
Pr2 O2 Pr1 100.00(16) 7_565 1_556
U2 O2 Pr1 100.00(16) 7_565 1_556
Pr1 O2 Pr1 111.9(2) . 1_556
Pr2 O2 U1 117.48(14) 3_556 1_556
U2 O2 U1 117.48(14) 3_556 1_556
Pr2 O2 U1 100.00(16) 7_565 1_556
U2 O2 U1 100.00(16) 7_565 1_556
Pr1 O2 U1 111.9(2) . 1_556
Pr1 O2 U1 0.00(2) 1_556 1_556

loop_
_geom_bond_atom_site_label_1
_geom_bond_atom_site_label_2
_geom_bond_distance
_geom_bond_site_symmetry_2
Pr1 O1 2.364(5) 7_565
Pr1 O2 2.428(3) 1_554
Pr1 O2 2.428(3) .
Pr1 Se1 3.0488(4) 3
Pr1 Se2 3.0690(7) 7_665
Pr1 Se2 3.0690(7) 7_664
Pr1 Se2 3.1105(7) .
Pr1 Se2 3.1105(7) 1_554
Pr1 Pr2 3.7121(4) 7_564
Pr1 U2 3.7121(4) 7_564
Pr1 Pr2 3.7121(4) 7_565
Pr1 U2 3.7121(4) 7_565
U2 O1 2.1629(19) .
U2 O1 2.1629(19) 1_556
U2 O2 2.241(5) 3_546
U2 O2 2.418(6) 7_665
U2 Se2 2.9787(8) .
U2 Se1 3.1260(2) .
U2 Se1 3.1260(2) 1_556
U2 Se2 3.2891(8) 7_665
U2 Pr1 3.7121(4) 7_666
U2 U1 3.7121(4) 7_666
U2 Pr1 3.7121(4) 7_665
U2 U1 3.7121(4) 7_665
Se1 U1 3.0488(4) 7_565
Se1 U1 3.0488(4) 3_545
Se1 Pr1 3.0488(4) 7_565
Se1 Pr1 3.0488(4) 3_545
Se1 Pr2 3.1260(2) 5
Se1 U2 3.1260(2) 5
Se1 Pr2 3.1260(2) 5_556
Se1 U2 3.1260(2) 1_554
Se1 Pr2 3.1260(2) 1_554
Se1 U2 3.1260(2) 5_556
Se2 U1 3.0690(7) 7_565
Se2 Pr1 3.0690(7) 7_565
Se2 U1 3.0690(7) 7_566
Se2 Pr1 3.0690(7) 7_566
Se2 Pr1 3.1104(7) 1_556
Se2 U1 3.1104(7) 1_556
Se2 Pr2 3.2890(8) 7_565
Se2 U2 3.2890(8) 7_565
O1 Pr2 2.1629(19) 1_554
O1 U2 2.1629(19) 1_554
O1 Pr1 2.364(5) 7_665
O1 U1 2.364(5) 7_665
O2 Pr2 2.241(5) 3_556
O2 U2 2.241(5) 3_556
O2 Pr2 2.418(6) 7_565
O2 U2 2.418(6) 7_565
O2 Pr1 2.428(3) 1_556
O2 U1 2.428(3) 1_556
